data_7017462
loop_
_publ_author_name
'Ouellette, Wayne'
'Darling, Kari'
'Prosvirin, Andrey'
'Whitenack, Kelly'
'Dunbar, Kim R.'
'Zubieta, Jon'

_publ_section_title
;
 Syntheses, structural characterization and properties of transition metal
 complexes of 5,5'-(1,4-phenylene)bis(1H-tetrazole) (H(2)bdt),
 5',5''-(1,1'-biphenyl)-4,4'-diylbis(1H-tetrazole) (H(2)dbdt) and
 5,5',5''-(1,3,5-phenylene)tris(1H-tetrazole) (H(3)btt).
;
_journal_issue 45
_journal_name_full 'Dalton transactions (Cambridge, England : 2003)'
_journal_page_first 12288
_journal_page_last 12300
_journal_paper_doi 10.1039/c1dt11590a
_journal_volume 40
_journal_year 2011
_chemical_formula_sum 'C8 H4 N8 Zn'
_chemical_formula_weight 277.56
_chemical_name_systematic
;
?
;
_space_group_IT_number 19
_symmetry_cell_setting orthorhombic
_symmetry_space_group_name_Hall 'P 2ac 2ab'
_symmetry_space_group_name_H-M 'P 21 21 21'
_atom_sites_solution_hydrogens geom
_atom_sites_solution_primary direct
_atom_sites_solution_secondary difmap
_audit_creation_method SHELXL-97
_cell_angle_alpha 90.00
_cell_angle_beta 90.00
_cell_angle_gamma 90.00
_cell_formula_units_Z 4
_cell_length_a 8.0626(5)
_cell_length_b 8.7291(6)
_cell_length_c 12.9913(9)
_cell_measurement_reflns_used 987
_cell_measurement_temperature 98(2)
_cell_measurement_theta_max 28.27
_cell_measurement_theta_min 2.97
_cell_volume 914.32(11)
_computing_cell_refinement 'Bruker SAINT (Bruker, 1998)'
_computing_data_collection 'Bruker SMART (Bruker, 1998)'
_computing_data_reduction 'Bruker SAINT'
_computing_molecular_graphics 'CrystalMaker (Palmer, 2006)'
_computing_publication_material 'Bruker SHELXTL (Sheldrick, 2008)'
_computing_structure_refinement 'SHELXL-97 (Sheldrick, 2008)'
_computing_structure_solution 'SHELXS-97 (Sheldrick, 2008)'
_diffrn_ambient_temperature 98(2)
_diffrn_detector_area_resol_mean 512
_diffrn_measured_fraction_theta_full 1.000
_diffrn_measured_fraction_theta_max 1.000
_diffrn_radiation_monochromator graphite
_diffrn_radiation_source 'fine-focus sealed tube'
_diffrn_radiation_type MoK\a
_diffrn_radiation_wavelength 0.71073
_diffrn_reflns_av_R_equivalents 0.0385
_diffrn_reflns_av_sigmaI/netI 0.0366
_diffrn_reflns_limit_h_max 10
_diffrn_reflns_limit_h_min -10
_diffrn_reflns_limit_k_max 11
_diffrn_reflns_limit_k_min -11
_diffrn_reflns_limit_l_max 17
_diffrn_reflns_limit_l_min -17
_diffrn_reflns_number 9704
_diffrn_reflns_theta_full 28.30
_diffrn_reflns_theta_max 28.30
_diffrn_reflns_theta_min 2.81
_diffrn_standards_number 0
_exptl_absorpt_coefficient_mu 2.674
_exptl_absorpt_correction_T_max 0.8146
_exptl_absorpt_correction_T_min 0.6743
_exptl_absorpt_correction_type multi-scan
_exptl_absorpt_process_details 'SADABS (Bruker, 1998)'
_exptl_crystal_colour brown
_exptl_crystal_density_diffrn 2.016
_exptl_crystal_density_meas 2.02(2)
_exptl_crystal_density_method flotation
_exptl_crystal_description plate
_exptl_crystal_F_000 552
_exptl_crystal_size_max 0.16
_exptl_crystal_size_mid 0.14
_exptl_crystal_size_min 0.08
_refine_diff_density_max 1.088
_refine_diff_density_min -0.681
_refine_diff_density_rms 0.100
_refine_ls_abs_structure_details 'Flack H D (1983), Acta Cryst. A39, 876-881'
_refine_ls_abs_structure_Flack 0.031(15)
_refine_ls_extinction_method none
_refine_ls_goodness_of_fit_ref 1.072
_refine_ls_hydrogen_treatment constr
_refine_ls_matrix_type full
_refine_ls_number_parameters 154
_refine_ls_number_reflns 2281
_refine_ls_number_restraints 0
_refine_ls_restrained_S_all 1.072
_refine_ls_R_factor_all 0.0307
_refine_ls_R_factor_gt 0.0293
_refine_ls_shift/su_max 0.001
_refine_ls_shift/su_mean 0.000
_refine_ls_structure_factor_coef Fsqd
_refine_ls_weighting_details
;
calc w=1/[\s^2^(Fo^2^)+(0.0403P)^2^+0.0000P] where P=(Fo^2^+2Fc^2^)/3
;
_refine_ls_weighting_scheme calc
_refine_ls_wR_factor_gt 0.0694
_refine_ls_wR_factor_ref 0.0699
_reflns_number_gt 1307
_reflns_number_total 1311
_reflns_threshold_expression >2sigma(I)
_cod_data_source_file c1dt11590a.txt
_cod_data_source_block p212121
_cod_database_code 7017462

loop_
_symmetry_equiv_pos_as_xyz
'x, y, z'
'-x+1/2, -y, z+1/2'
'-x, y+1/2, -z+1/2'
'x+1/2, -y+1/2, -z'

loop_
_atom_site_label
_atom_site_type_symbol
_atom_site_fract_x
_atom_site_fract_y
_atom_site_fract_z
_atom_site_U_iso_or_equiv
_atom_site_adp_type
_atom_site_occupancy
_atom_site_symmetry_multiplicity
_atom_site_calc_flag
_atom_site_refinement_flags
Zn1 Zn 1.02208(4) 0.09000(3) 1.38149(2) 0.00874(9) Uani 1 1 d .
N1 N 0.9204(3) 0.1851(3) 1.25458(18) 0.0100(5) Uani 1 1 d .
N2 N 0.9425(3) 0.3333(3) 1.24790(17) 0.0117(5) Uani 1 1 d .
N3 N 0.8857(3) 0.1215(3) 1.16190(18) 0.0118(5) Uani 1 1 d .
N4 N 0.9230(3) 0.3721(3) 1.14887(17) 0.0099(5) Uani 1 1 d .
N5 N 0.8935(3) 0.1502(3) 0.50596(18) 0.0112(5) Uani 1 1 d .
N6 N 0.9361(3) 0.1173(3) 0.60406(17) 0.0118(5) Uani 1 1 d .
N7 N 0.7737(3) 0.2504(3) 0.5010(2) 0.0119(5) Uani 1 1 d .
N8 N 0.7332(3) 0.2870(3) 0.59832(17) 0.0104(5) Uani 1 1 d .
C1 C 0.8878(3) 0.2406(3) 1.0980(2) 0.0095(5) Uani 1 1 d .
C2 C 0.8645(4) 0.2286(3) 0.9864(2) 0.0096(5) Uani 1 1 d .
C3 C 0.9074(3) 0.0928(4) 0.9348(2) 0.0120(5) Uani 1 1 d .
H3 H 0.9455 0.0068 0.9729 0.014 Uiso 1 1 calc R
C4 C 0.8074(4) 0.3536(3) 0.9297(2) 0.0106(6) Uani 1 1 d .
H4 H 0.7764 0.4453 0.9641 0.013 Uiso 1 1 calc R
C5 C 0.8945(3) 0.0839(4) 0.8288(2) 0.0126(5) Uani 1 1 d .
H5 H 0.9228 -0.0085 0.7943 0.015 Uiso 1 1 calc R
C6 C 0.7958(4) 0.3448(3) 0.8236(2) 0.0100(5) Uani 1 1 d .
H6 H 0.7577 0.4308 0.7855 0.012 Uiso 1 1 calc R
C7 C 0.8396(4) 0.2108(3) 0.7723(2) 0.0104(5) Uani 1 1 d .
C8 C 0.8348(3) 0.2035(3) 0.6592(2) 0.0099(5) Uani 1 1 d .

loop_
_atom_site_aniso_label
_atom_site_aniso_U_11
_atom_site_aniso_U_22
_atom_site_aniso_U_33
_atom_site_aniso_U_23
_atom_site_aniso_U_13
_atom_site_aniso_U_12
Zn1 0.01382(15) 0.00896(14) 0.00342(13) -0.00037(11) 0.00002(11) -0.00002(11)
N1 0.0132(12) 0.0099(11) 0.0069(11) 0.0003(9) -0.0008(9) 0.0004(9)
N2 0.0172(12) 0.0115(12) 0.0066(11) 0.0017(9) -0.0007(9) -0.0010(9)
N3 0.0164(12) 0.0127(12) 0.0064(10) -0.0018(9) -0.0002(9) -0.0004(9)
N4 0.0140(11) 0.0104(11) 0.0051(10) 0.0001(8) -0.0001(8) 0.0008(8)
N5 0.0141(12) 0.0136(11) 0.0058(11) 0.0009(9) 0.0000(9) -0.0002(10)
N6 0.0138(11) 0.0148(12) 0.0068(11) 0.0004(9) 0.0002(8) 0.0008(8)
N7 0.0168(12) 0.0121(10) 0.0068(10) -0.0008(8) 0.0020(9) 0.0007(9)
N8 0.0152(11) 0.0129(11) 0.0060(11) -0.0013(9) 0.0013(8) 0.0007(9)
C1 0.0097(12) 0.0130(13) 0.0057(13) 0.0001(10) -0.0009(9) 0.0003(10)
C2 0.0108(13) 0.0134(14) 0.0047(12) 0.0006(11) -0.0013(10) -0.0001(11)
C3 0.0145(13) 0.0122(13) 0.0092(12) 0.0018(12) -0.0027(10) 0.0011(13)
C4 0.0131(13) 0.0090(13) 0.0096(13) 0.0000(10) -0.0019(10) 0.0003(11)
C5 0.0178(14) 0.0112(13) 0.0088(12) -0.0034(12) -0.0030(10) 0.0028(13)
C6 0.0127(13) 0.0110(13) 0.0063(12) 0.0031(11) -0.0020(10) -0.0010(11)
C7 0.0115(13) 0.0136(14) 0.0059(12) 0.0011(11) -0.0008(10) -0.0022(11)
C8 0.0130(13) 0.0104(13) 0.0064(12) 0.0009(10) 0.0006(10) -0.0018(11)

loop_
_atom_type_symbol
_atom_type_description
_atom_type_scat_dispersion_real
_atom_type_scat_dispersion_imag
_atom_type_scat_source
C C 0.0033 0.0016 'International Tables Vol C Tables 4.2.6.8 and 6.1.1.4'
H H 0.0000 0.0000 'International Tables Vol C Tables 4.2.6.8 and 6.1.1.4'
N N 0.0061 0.0033 'International Tables Vol C Tables 4.2.6.8 and 6.1.1.4'
Zn Zn 0.2839 1.4301 'International Tables Vol C Tables 4.2.6.8 and 6.1.1.4'

loop_
_geom_angle_atom_site_label_1
_geom_angle_atom_site_label_2
_geom_angle_atom_site_label_3
_geom_angle
_geom_angle_site_symmetry_1
_geom_angle_site_symmetry_3
N5 Zn1 N4 121.88(10) 1_556 3_747
N5 Zn1 N1 110.07(9) 1_556 .
N4 Zn1 N1 108.72(10) 3_747 .
N5 Zn1 N8 101.08(10) 1_556 4_557
N4 Zn1 N8 110.15(10) 3_747 4_557
N1 Zn1 N8 103.21(10) . 4_557
N2 N1 N3 112.0(2) . .
N2 N1 Zn1 113.90(18) . .
N3 N1 Zn1 129.84(19) . .
N1 N2 N4 107.3(2) . .
C1 N3 N1 103.4(2) . .
N2 N4 C1 106.2(2) . .
N2 N4 Zn1 113.92(17) . 3_757
C1 N4 Zn1 139.37(19) . 3_757
N7 N5 N6 112.1(2) . .
N7 N5 Zn1 121.49(19) . 1_554
N6 N5 Zn1 125.32(19) . 1_554
C8 N6 N5 103.5(2) . .
N5 N7 N8 107.1(2) . .
N7 N8 C8 105.9(2) . .
N7 N8 Zn1 116.82(18) . 4_457
C8 N8 Zn1 135.88(19) . 4_457
N3 C1 N4 111.1(2) . .
N3 C1 C2 124.0(3) . .
N4 C1 C2 124.7(3) . .
C4 C2 C3 119.3(3) . .
C4 C2 C1 120.6(3) . .
C3 C2 C1 120.0(3) . .
C5 C3 C2 120.2(3) . .
C5 C3 H3 119.9 . .
C2 C3 H3 119.9 . .
C6 C4 C2 120.3(3) . .
C6 C4 H4 119.9 . .
C2 C4 H4 119.9 . .
C3 C5 C7 120.1(3) . .
C3 C5 H5 120.0 . .
C7 C5 H5 120.0 . .
C4 C6 C7 120.5(3) . .
C4 C6 H6 119.8 . .
C7 C6 H6 119.8 . .
C6 C7 C5 119.6(3) . .
C6 C7 C8 120.5(3) . .
C5 C7 C8 119.9(3) . .
N6 C8 N8 111.4(2) . .
N6 C8 C7 123.4(3) . .
N8 C8 C7 125.2(3) . .

loop_
_geom_bond_atom_site_label_1
_geom_bond_atom_site_label_2
_geom_bond_distance
_geom_bond_site_symmetry_2
Zn1 N5 1.991(2) 1_556
Zn1 N4 1.993(2) 3_747
Zn1 N1 2.020(2) .
Zn1 N8 2.030(2) 4_557
N1 N2 1.308(3) .
N1 N3 1.355(3) .
N2 N4 1.340(3) .
N3 C1 1.330(4) .
N4 C1 1.355(3) .
N5 N7 1.305(4) .
N5 N6 1.351(3) .
N6 C8 1.321(4) .
N7 N8 1.344(3) .
N8 C8 1.352(4) .
C2 C4 1.395(4) .
C2 C3 1.405(4) .
C3 C5 1.383(3) .
C3 H3 0.9500 .
C4 C6 1.384(4) .
C4 H4 0.9500 .
C5 C7 1.401(4) .
C5 H5 0.9500 .
C6 C7 1.392(4) .
C6 H6 0.9500 .
C7 C8 1.471(4) .

loop_
_geom_torsion_atom_site_label_1
_geom_torsion_atom_site_label_2
_geom_torsion_atom_site_label_3
_geom_torsion_atom_site_label_4
_geom_torsion
_geom_torsion_site_symmetry_1
_geom_torsion_site_symmetry_4
N5 Zn1 N1 N2 71.3(2) 1_556 .
N4 Zn1 N1 N2 -152.8(2) 3_747 .
N8 Zn1 N1 N2 -35.9(2) 4_557 .
N5 Zn1 N1 N3 -134.1(2) 1_556 .
N4 Zn1 N1 N3 1.7(3) 3_747 .
N8 Zn1 N1 N3 118.7(2) 4_557 .
N3 N1 N2 N4 -0.2(3) . .
Zn1 N1 N2 N4 158.98(17) . .
N2 N1 N3 C1 0.0(3) . .
Zn1 N1 N3 C1 -155.0(2) . .
N1 N2 N4 C1 0.3(3) . .
N1 N2 N4 Zn1 -173.12(17) . 3_757
N7 N5 N6 C8 0.1(3) . .
Zn1 N5 N6 C8 168.33(19) 1_554 .
N6 N5 N7 N8 0.0(3) . .
Zn1 N5 N7 N8 -168.81(18) 1_554 .
N5 N7 N8 C8 0.0(3) . .
N5 N7 N8 Zn1 -168.80(18) . 4_457
N1 N3 C1 N4 0.2(3) . .
N1 N3 C1 C2 177.0(3) . .
N2 N4 C1 N3 -0.3(3) . .
Zn1 N4 C1 N3 170.4(2) 3_757 .
N2 N4 C1 C2 -177.1(3) . .
Zn1 N4 C1 C2 -6.3(5) 3_757 .
N3 C1 C2 C4 156.0(3) . .
N4 C1 C2 C4 -27.7(4) . .
N3 C1 C2 C3 -27.2(4) . .
N4 C1 C2 C3 149.2(3) . .
C4 C2 C3 C5 0.5(5) . .
C1 C2 C3 C5 -176.4(3) . .
C3 C2 C4 C6 -1.1(5) . .
C1 C2 C4 C6 175.8(3) . .
C2 C3 C5 C7 0.5(5) . .
C2 C4 C6 C7 0.5(5) . .
C4 C6 C7 C5 0.5(5) . .
C4 C6 C7 C8 -177.1(3) . .
C3 C5 C7 C6 -1.0(4) . .
C3 C5 C7 C8 176.6(3) . .
N5 N6 C8 N8 -0.1(3) . .
N5 N6 C8 C7 -177.5(3) . .
N7 N8 C8 N6 0.1(3) . .
Zn1 N8 C8 N6 165.6(2) 4_457 .
N7 N8 C8 C7 177.5(3) . .
Zn1 N8 C8 C7 -17.0(5) 4_457 .
C6 C7 C8 N6 148.8(3) . .
C5 C7 C8 N6 -28.8(4) . .
C6 C7 C8 N8 -28.3(4) . .
C5 C7 C8 N8 154.1(3) . .
